data_7219805
loop_
_publ_author_name
'Kaur, Gurpreet'
'Choudhury, Angshuman Roy'

_publ_section_title
;
 A comprehensive understanding of the synthons involving C--H&#x22EF;F--C
 hydrogen bond(s) from structural and computational analyses
;
_journal_issue 15
_journal_name_full CrystEngComm
_journal_page_first 2949
_journal_paper_doi 10.1039/C5CE00215J
_journal_volume 17
_journal_year 2015
_chemical_formula_moiety 'C13 H7 F4 N'
_chemical_formula_sum 'C13 H7 F4 N'
_chemical_formula_weight 253.2
_chemical_name_systematic 3,4-difluoro-N-(2,4-difluorobenzylidene)aniline
_space_group_IT_number 2
_symmetry_cell_setting triclinic
_symmetry_Int_Tables_number 2
_symmetry_space_group_name_Hall '-P 1'
_symmetry_space_group_name_H-M 'P -1'
_atom_sites_solution_hydrogens geom
_atom_sites_solution_primary direct
_audit_creation_date 2013-10-24T00:55:44-00:00
_audit_creation_method 'WinGX routine CIF_UPDATE'
_audit_update_record
;
2015-01-29 deposited with the CCDC.
2015-03-09 downloaded from the CCDC.
;
_cell_angle_alpha 97.022(11)
_cell_angle_beta 93.644(11)
_cell_angle_gamma 91.313(12)
_cell_formula_units_Z 2
_cell_length_a 3.7169(6)
_cell_length_b 11.5058(19)
_cell_length_c 12.530(2)
_cell_measurement_reflns_used 1156
_cell_measurement_temperature 100
_cell_measurement_theta_max 26.93
_cell_measurement_theta_min 2.57
_cell_volume 530.51(15)
_computing_data_reduction 'SAINT v7.68A (Bruker, 2009)'
_computing_molecular_graphics
;
O. V. Dolomanov, L. J. Bourhis, R. J. Gildea, J. A. K. Howard and H. Puschmann,
OLEX2: a complete structure solution, refinement and analysis program.
        J. Appl. Cryst. (2009). 42, 339-341.
;
_computing_publication_material
;
O. V. Dolomanov, L. J. Bourhis, R. J. Gildea, J. A. K. Howard and H. Puschmann,
OLEX2: a complete structure solution, refinement and analysis program.
        J. Appl. Cryst. (2009). 42, 339-341.
;
_computing_structure_refinement
;
        SHELXL, G.M. Sheldrick, Acta Cryst.
        (2008). A64, 112-122
;
_computing_structure_solution
;
        SHELXS, G.M. Sheldrick, Acta Cryst.
        (2008). A64, 112-122
;
_diffrn_ambient_temperature 100
_diffrn_measured_fraction_theta_full 0.966
_diffrn_measured_fraction_theta_max 0.985
_diffrn_measurement_device_type 'Bruker APEX-II CCD'
_diffrn_measurement_method '\f and \w scans'
_diffrn_radiation_monochromator graphite
_diffrn_radiation_type MoK\a
_diffrn_radiation_wavelength 0.71073
_diffrn_reflns_av_R_equivalents 0.013
_diffrn_reflns_Laue_measured_fraction_full 0.966
_diffrn_reflns_Laue_measured_fraction_max 0.985
_diffrn_reflns_limit_h_max 4
_diffrn_reflns_limit_h_min -4
_diffrn_reflns_limit_k_max 13
_diffrn_reflns_limit_k_min -12
_diffrn_reflns_limit_l_max 14
_diffrn_reflns_limit_l_min -14
_diffrn_reflns_number 2973
_diffrn_reflns_point_group_measured_fraction_full 0.966
_diffrn_reflns_point_group_measured_fraction_max 0.985
_diffrn_reflns_theta_full 25.242
_diffrn_reflns_theta_max 25.027
_diffrn_reflns_theta_min 1.641
_diffrn_standards_number 0
_exptl_absorpt_coefficient_mu 0.143
_exptl_absorpt_correction_T_max 0.7458
_exptl_absorpt_correction_T_min 0.6743
_exptl_absorpt_correction_type multi-scan
_exptl_absorpt_process_details
;
        SADABS-2008/1 (Bruker,2008) was used for absorption correction.
        wR2(int) was 0.0653 before and 0.0255 after correction.
        The Ratio of minimum to maximum transmission is 0.9041.
        The \l/2 correction factor is 0.0015.
;
_exptl_crystal_colour colourless
_exptl_crystal_density_diffrn 1.585
_exptl_crystal_description 'THIN needle'
_exptl_crystal_F_000 256
_exptl_crystal_size_max 0.5
_exptl_crystal_size_mid 0.1
_exptl_crystal_size_min 0.1
_refine_diff_density_max 0.246
_refine_diff_density_min -0.287
_refine_diff_density_rms 0.052
_refine_ls_extinction_method none
_refine_ls_goodness_of_fit_ref 1.043
_refine_ls_hydrogen_treatment constr
_refine_ls_matrix_type full
_refine_ls_number_parameters 167
_refine_ls_number_reflns 1861
_refine_ls_number_restraints 27
_refine_ls_restrained_S_all 1.048
_refine_ls_R_factor_all 0.0671
_refine_ls_R_factor_gt 0.0458
_refine_ls_shift/su_max 0
_refine_ls_shift/su_mean 0
_refine_ls_structure_factor_coef Fsqd
_refine_ls_weighting_details 'w=1/[\s^2^(Fo^2^)+(0.0538P)^2^+0.3899P] where P=(Fo^2^+2Fc^2^)/3'
_refine_ls_weighting_scheme calc
_refine_ls_wR_factor_gt 0.1103
_refine_ls_wR_factor_ref 0.1223
_reflns_number_gt 1371
_reflns_number_total 1861
_reflns_threshold_expression 'I > 2\s(I)'
_cod_data_source_file c5ce00215j2.cif
_cod_data_source_block 74
_cod_depositor_comments 'Adding full bibliography for 7219787--7219816.cif.'
_cod_original_cell_volume 530.52(15)
_cod_database_code 7219805
_shelx_estimated_absorpt_t_min 0.932
_shelx_estimated_absorpt_t_max 0.986

loop_
_symmetry_equiv_pos_as_xyz
'x, y, z'
'-x, -y, -z'

loop_
_atom_site_label
_atom_site_type_symbol
_atom_site_fract_x
_atom_site_fract_y
_atom_site_fract_z
_atom_site_U_iso_or_equiv
_atom_site_adp_type
_atom_site_occupancy
_atom_site_calc_flag
_atom_site_disorder_assembly
_atom_site_disorder_group
C1 C 0.2890(6) 0.2250(2) 0.56804(19) 0.0215(5) Uani 1 d . .
H1 H 0.3485 0.1481 0.5817 0.026 Uiso 1 calc . .
C2 C 0.3489(6) 0.26242(14) 0.46353(15) 0.0188(5) Uani 1 d . .
C7 C 0.2749(6) 0.37561(15) 0.44251(15) 0.0206(5) Uani 1 d . .
H7 H 0.1833 0.4287 0.4977 0.025 Uiso 1 calc . .
C6 C 0.3302(6) 0.41384(17) 0.34385(13) 0.0239(5) Uani 1 d . .
H6 H 0.2781 0.4915 0.3308 0.029 Uiso 1 calc . .
C5 C 0.4644(6) 0.33437(15) 0.26494(15) 0.0234(5) Uani 1 d . .
C4 C 0.5428(6) 0.21988(16) 0.27970(14) 0.0237(5) Uani 1 d . .
H4 H 0.6308 0.1665 0.2242 0.028 Uiso 1 calc . .
C3 C 0.4846(6) 0.18831(17) 0.38070(13) 0.0210(5) Uani 1 d . .
C8A C 0.0873(6) 0.25686(14) 0.74107(15) 0.0208(5) Uani 0.712(3) d A 1
C8B C 0.0873(6) 0.25686(14) 0.74107(15) 0.0208(5) Uani 0.288(3) d A 2
C13A C 0.1055(6) 0.34219(17) 0.83005(12) 0.0255(6) Uani 0.712(3) d A 1
H13A H 0.1674 0.421 0.8218 0.031 Uiso 0.712(3) calc A 1
C13B C 0.1055(6) 0.34219(17) 0.83005(12) 0.0255(6) Uani 0.288(3) d A 2
H13B H 0.1674 0.421 0.8218 0.031 Uiso 0.288(3) calc A 2
C12A C 0.0336(7) 0.31285(17) 0.93102(15) 0.0294(6) Uani 0.712(3) d A 1
H12A H 0.0525 0.3709 0.9921 0.035 Uiso 0.712(3) calc A 1
C12B C 0.0336(7) 0.31285(17) 0.93102(15) 0.0294(6) Uani 0.288(3) d A 2
C11A C -0.0661(6) 0.19813(15) 0.94202(16) 0.0297(6) Uani 0.712(3) d A 1
C11B C -0.0661(6) 0.19813(15) 0.94202(16) 0.0297(6) Uani 0.288(3) d A 2
C10A C -0.0925(7) 0.11357(18) 0.85257(13) 0.0299(6) Uani 0.712(3) d A 1
C10B C -0.0925(7) 0.11357(18) 0.85257(13) 0.0299(6) Uani 0.288(3) d A 2
H10B H -0.164 0.0354 0.8604 0.036 Uiso 0.288(3) calc A 2
C9A C -0.0153(6) 0.14215(15) 0.75179(15) 0.0248(6) Uani 0.712(3) d A 1
H9A H -0.0324 0.0839 0.6908 0.03 Uiso 0.712(3) calc A 1
C9B C -0.0153(6) 0.14215(15) 0.75179(15) 0.0248(6) Uani 0.288(3) d A 2
H9B H -0.0324 0.0839 0.6908 0.03 Uiso 0.288(3) calc A 2
N1 N 0.1575(5) 0.29484(17) 0.64113(15) 0.0216(5) Uani 1 d . .
F3B F -0.1434(5) 0.16848(14) 1.03778(12) 0.0458(5) Uani 0.712(3) d A 2
F1 F 0.5657(4) 0.07766(11) 0.39849(11) 0.0318(4) Uani 1 d . .
F4A F -0.2098(6) 0.00620(18) 0.86268(17) 0.0426(6) Uani 0.712(3) d A 1
F4B F -0.0022(16) 0.3971(4) 1.0092(4) 0.0426(6) Uani 0.288(3) d A 2
F2 F 0.5233(4) 0.36975(13) 0.16926(11) 0.0347(4) Uani 1 d . .
F3A F -0.1434(5) 0.16848(14) 1.03778(12) 0.0458(5) Uani 0.288(3) d A 1

loop_
_atom_site_aniso_label
_atom_site_aniso_U_11
_atom_site_aniso_U_22
_atom_site_aniso_U_33
_atom_site_aniso_U_23
_atom_site_aniso_U_13
_atom_site_aniso_U_12
C1 0.0162(11) 0.0228(12) 0.0253(13) 0.0028(10) -0.0005(9) 0.0031(9)
C2 0.0143(11) 0.0205(12) 0.0211(12) 0.0011(10) -0.0002(9) 0.0016(9)
C7 0.0178(12) 0.0218(12) 0.0212(12) -0.0011(10) -0.0002(9) 0.0039(10)
C6 0.0213(12) 0.0225(13) 0.0278(14) 0.0048(10) -0.0029(10) 0.0022(10)
C5 0.0250(13) 0.0300(14) 0.0148(12) 0.0033(10) -0.0006(9) -0.0049(10)
C4 0.0246(13) 0.0232(13) 0.0221(13) -0.0032(10) 0.0037(10) -0.0011(10)
C3 0.0202(12) 0.0155(12) 0.0266(13) 0.0003(10) 0.0002(10) 0.0020(10)
C8A 0.0157(11) 0.0255(13) 0.0220(13) 0.0051(10) 0.0029(9) 0.0054(10)
C8B 0.0157(11) 0.0255(13) 0.0220(13) 0.0051(10) 0.0029(9) 0.0054(10)
C13A 0.0262(13) 0.0254(13) 0.0247(13) 0.0009(10) 0.0028(10) 0.0040(10)
C13B 0.0262(13) 0.0254(13) 0.0247(13) 0.0009(10) 0.0028(10) 0.0040(10)
C12A 0.0333(15) 0.0307(14) 0.0236(14) -0.0024(11) 0.0071(11) 0.0055(11)
C12B 0.0333(15) 0.0307(14) 0.0236(14) -0.0024(11) 0.0071(11) 0.0055(11)
C11A 0.0304(14) 0.0402(16) 0.0213(14) 0.0104(11) 0.0070(10) 0.0107(12)
C11B 0.0304(14) 0.0402(16) 0.0213(14) 0.0104(11) 0.0070(10) 0.0107(12)
C10A 0.0296(14) 0.0272(14) 0.0347(15) 0.0086(12) 0.0067(11) 0.0030(11)
C10B 0.0296(14) 0.0272(14) 0.0347(15) 0.0086(12) 0.0067(11) 0.0030(11)
C9A 0.0234(13) 0.0259(13) 0.0250(13) 0.0021(10) 0.0024(10) 0.0034(10)
C9B 0.0234(13) 0.0259(13) 0.0250(13) 0.0021(10) 0.0024(10) 0.0034(10)
N1 0.0186(10) 0.0247(11) 0.0212(11) 0.0018(8) 0.0013(8) 0.0019(8)
F3B 0.0637(12) 0.0509(10) 0.0275(9) 0.0146(7) 0.0185(8) 0.0123(9)
F1 0.0447(9) 0.0193(7) 0.0326(8) 0.0016(6) 0.0117(6) 0.0100(6)
F4A 0.0616(15) 0.0295(11) 0.0391(13) 0.0107(9) 0.0103(10) -0.0020(10)
F4B 0.0616(15) 0.0295(11) 0.0391(13) 0.0107(9) 0.0103(10) -0.0020(10)
F2 0.0475(10) 0.0360(9) 0.0217(8) 0.0068(6) 0.0053(6) -0.0033(7)
F3A 0.0637(12) 0.0509(10) 0.0275(9) 0.0146(7) 0.0185(8) 0.0123(9)

loop_
_atom_type_symbol
_atom_type_description
_atom_type_scat_dispersion_real
_atom_type_scat_dispersion_imag
_atom_type_scat_source
C C 0.0033 0.0016 'International Tables Vol C Tables 4.2.6.8 and 6.1.1.4'
H H 0 0 'International Tables Vol C Tables 4.2.6.8 and 6.1.1.4'
F F 0.0171 0.0103 'International Tables Vol C Tables 4.2.6.8 and 6.1.1.4'
N N 0.0061 0.0033 'International Tables Vol C Tables 4.2.6.8 and 6.1.1.4'

loop_
_geom_angle_atom_site_label_1
_geom_angle_atom_site_label_2
_geom_angle_atom_site_label_3
_geom_angle
C2 C1 H1 119.8
N1 C1 H1 119.8
N1 C1 C2 120.3(2)
C7 C2 C1 121.03(16)
C3 C2 C1 122.24(16)
C3 C2 C7 116.73(18)
C2 C7 H7 118.8
C6 C7 C2 122.33(18)
C6 C7 H7 118.8
C7 C6 H6 121.3
C5 C6 C7 117.50(19)
C5 C6 H6 121.3
C4 C5 C6 123.49(19)
F2 C5 C6 118.54(15)
F2 C5 C4 117.97(15)
C5 C4 H4 122.1
C3 C4 C5 115.77(18)
C3 C4 H4 122.1
C4 C3 C2 124.16(18)
F1 C3 C2 118.59(15)
F1 C3 C4 117.24(15)
C13A C8A C9A 120.17(19)
C13A C8A N1 116.57(16)
C9A C8A N1 123.16(16)
C8A C13A H13A 119.8
C12A C13A C8A 120.35(19)
C12A C13A H13A 119.8
C13A C12A H12A 120.2
C11A C12A C13A 119.5(2)
C11A C12A H12A 120.2
C12A C11A C10A 120.0(2)
C11A C10A C9A 120.6(2)
F4A C10A C11A 119.52(17)
F4A C10A C9A 119.78(18)
C8A C9A H9A 120.4
C10A C9A C8A 119.27(19)
C10A C9A H9A 120.4
C1 N1 C8A 120.18(19)

loop_
_geom_bond_atom_site_label_1
_geom_bond_atom_site_label_2
_geom_bond_distance
C1 H1 0.95
C1 C2 1.456(3)
C1 N1 1.272(3)
C2 C7 1.3899(10)
C2 C3 1.3888(10)
C7 H7 0.95
C7 C6 1.3875(10)
C6 H6 0.95
C6 C5 1.3875(10)
C5 C4 1.3873(10)
C5 F2 1.342(2)
C4 H4 0.95
C4 C3 1.3871(10)
C3 F1 1.356(2)
C8A C13A 1.3898(8)
C8A C9A 1.3901(8)
C8A N1 1.413(3)
C13A H13A 0.95
C13A C12A 1.3890(8)
C12A H12A 0.95
C12A C11A 1.3882(8)
C11A C10A 1.3884(8)
C10A C9A 1.3887(8)
C10A F4A 1.324(3)
C9A H9A 0.95
